data_7219247
loop_
_publ_author_name
'Feng, Xing'
'Hu, Jian-Yong'
'Tomiyasu, Hirotsugu'
'Tao, Zhu'
'Redshaw, Carl'
'Elsegood, Mark R. J.'
'Horsburgh, Lynne'
'Teat, Simon J.'
'Wei, Xian-Fu'
'Yamato, Takehiko'

_publ_section_title
;
 Iron(iii) bromide catalyzed bromination of 2-tert-butylpyrene and
 corresponding position-dependent aryl-functionalized pyrene derivatives
;
_journal_issue 12
_journal_name_full 'RSC Adv.'
_journal_page_first 8835
_journal_paper_doi 10.1039/C4RA12216J
_journal_volume 5
_journal_year 2014
_chemical_formula_moiety 'C27 H24 O'
_chemical_formula_sum 'C27 H24 O'
_chemical_formula_weight 364.49
_space_group_IT_number 61
_symmetry_cell_setting orthorhombic
_symmetry_Int_Tables_number 61
_symmetry_space_group_name_Hall '-P 2ac 2ab'
_symmetry_space_group_name_H-M 'P b c a'
_atom_sites_solution_hydrogens geom
_atom_sites_solution_primary direct
_atom_sites_solution_secondary difmap
_audit_update_record
;
2013-10-10 deposited with the CCDC.
2015-01-08 downloaded from the CCDC.
;
_cell_angle_alpha 90.0000
_cell_angle_beta 90.0000
_cell_angle_gamma 90.0000
_cell_formula_units_Z 8
_cell_length_a 34.643(4)
_cell_length_b 11.0927(16)
_cell_length_c 10.1811(13)
_cell_measurement_reflns_used 24603
_cell_measurement_temperature 113
_cell_measurement_theta_max 68.26
_cell_measurement_theta_min 3.98
_cell_volume 3912.4(9)
_computing_cell_refinement 'RAPID AUTO'
_computing_data_collection 'RAPID AUTO (Rigaku, ????)'
_computing_data_reduction 'RAPID AUTO'
_computing_molecular_graphics 'CrystalStructure 4.0'
_computing_publication_material 'CrystalStructure 4.0 (Rigaku, 2010)'
_computing_structure_refinement 'SHELXL97 (Sheldrick, 2008)'
_computing_structure_solution 'Il Milione (Burla, et al., 2007)'
_diffrn_ambient_temperature 113
_diffrn_detector_area_resol_mean 5.000
_diffrn_measured_fraction_theta_full 0.976
_diffrn_measured_fraction_theta_max 0.976
_diffrn_measurement_device_type 'Rigaku R-AXIS RAPID'
_diffrn_measurement_method \w
_diffrn_radiation_type 'Cu K\a'
_diffrn_radiation_wavelength 1.54187
_diffrn_reflns_av_R_equivalents 0.0475
_diffrn_reflns_limit_h_max 41
_diffrn_reflns_limit_h_min -41
_diffrn_reflns_limit_k_max 11
_diffrn_reflns_limit_k_min -12
_diffrn_reflns_limit_l_max 12
_diffrn_reflns_limit_l_min -12
_diffrn_reflns_number 28724
_diffrn_reflns_theta_full 68.23
_diffrn_reflns_theta_max 68.23
_diffrn_standards_number 0
_exptl_absorpt_coefficient_mu 0.562
_exptl_absorpt_correction_T_max 0.945
_exptl_absorpt_correction_T_min 0.698
_exptl_absorpt_correction_type multi-scan
_exptl_absorpt_process_details 'ABSCOR (Rigaku, 1995)'
_exptl_crystal_colour colorless
_exptl_crystal_density_diffrn 1.237
_exptl_crystal_density_method 'not measured'
_exptl_crystal_description prism
_exptl_crystal_F_000 1552.00
_exptl_crystal_size_max 0.400
_exptl_crystal_size_mid 0.300
_exptl_crystal_size_min 0.100
_refine_diff_density_max 0.210
_refine_diff_density_min -0.180
_refine_ls_extinction_method none
_refine_ls_goodness_of_fit_ref 1.123
_refine_ls_hydrogen_treatment constr
_refine_ls_number_parameters 257
_refine_ls_number_reflns 3495
_refine_ls_number_restraints 0
_refine_ls_R_factor_gt 0.0360
_refine_ls_shift/su_max 0.001
_refine_ls_structure_factor_coef Fsqd
_refine_ls_weighting_details 'w = 1/[\s^2^(Fo^2^)+(0.0571P)^2^+0.0589P] where P=(Fo^2^+2Fc^2^)/3'
_refine_ls_weighting_scheme calc
_refine_ls_wR_factor_ref 0.1041
_reflns_number_gt 2925
_reflns_number_total 3495
_reflns_threshold_expression F^2^>2.0\s(F^2^)
_cod_data_source_file c4ra12216j2.cif
_cod_data_source_block yt1102a1106
_cod_database_code 7219247

loop_
_symmetry_equiv_pos_site_id
_symmetry_equiv_pos_as_xyz
1 +X,+Y,+Z
2 1/2-X,1/2+Y,+Z
3 +X,1/2-Y,1/2+Z
4 1/2-X,-Y,1/2+Z
5 -X,-Y,-Z
6 1/2+X,1/2-Y,-Z
7 -X,1/2+Y,1/2-Z
8 1/2+X,+Y,1/2-Z

loop_
_atom_site_label
_atom_site_type_symbol
_atom_site_fract_x
_atom_site_fract_y
_atom_site_fract_z
_atom_site_U_iso_or_equiv
_atom_site_adp_type
_atom_site_occupancy
_atom_site_symmetry_multiplicity
_atom_site_calc_flag
_atom_site_refinement_flags
O1 O 0.36532(2) 0.45206(9) 0.34891(8) 0.0282(3) Uani 1.0 8 d .
C1 C 0.53536(3) 0.22064(12) 0.40455(12) 0.0229(3) Uani 1.0 8 d .
C2 C 0.52370(3) 0.32349(12) 0.33623(11) 0.0200(3) Uani 1.0 8 d .
C3 C 0.55170(3) 0.39187(11) 0.26825(11) 0.0179(3) Uani 1.0 8 d .
C4 C 0.54284(3) 0.50454(12) 0.20457(11) 0.0193(3) Uani 1.0 8 d .
C5 C 0.57076(3) 0.57231(12) 0.14665(11) 0.0193(3) Uani 1.0 8 d .
C6 C 0.61031(3) 0.53345(12) 0.14311(11) 0.0178(3) Uani 1.0 8 d .
C7 C 0.63923(3) 0.60048(12) 0.07992(12) 0.0196(3) Uani 1.0 8 d .
C8 C 0.67726(3) 0.55971(12) 0.07156(12) 0.0207(3) Uani 1.0 8 d .
C9 C 0.68643(3) 0.45098(12) 0.13415(12) 0.0220(3) Uani 1.0 8 d .
C10 C 0.65900(3) 0.38263(12) 0.20161(12) 0.0201(3) Uani 1.0 8 d .
C11 C 0.66868(3) 0.27252(12) 0.26966(12) 0.0242(4) Uani 1.0 8 d .
C12 C 0.64148(4) 0.20789(12) 0.33387(12) 0.0245(4) Uani 1.0 8 d .
C13 C 0.60168(3) 0.24485(12) 0.33577(12) 0.0211(3) Uani 1.0 8 d .
C14 C 0.57332(4) 0.18123(12) 0.40429(12) 0.0237(3) Uani 1.0 8 d .
C15 C 0.59087(3) 0.35223(12) 0.26831(11) 0.0182(3) Uani 1.0 8 d .
C16 C 0.61996(3) 0.42237(12) 0.20422(11) 0.0181(3) Uani 1.0 8 d .
C17 C 0.48214(3) 0.35936(12) 0.34069(12) 0.0201(3) Uani 1.0 8 d .
C18 C 0.46469(3) 0.38868(12) 0.45949(12) 0.0214(3) Uani 1.0 8 d .
C19 C 0.42581(3) 0.41996(12) 0.46690(12) 0.0234(3) Uani 1.0 8 d .
C20 C 0.40377(3) 0.42184(12) 0.35278(12) 0.0219(3) Uani 1.0 8 d .
C21 C 0.42053(3) 0.39052(12) 0.23312(12) 0.0241(4) Uani 1.0 8 d .
C22 C 0.45923(3) 0.36064(13) 0.22706(12) 0.0233(3) Uani 1.0 8 d .
C23 C 0.35165(4) 0.52622(14) 0.45443(14) 0.0332(4) Uani 1.0 8 d .
C24 C 0.70845(3) 0.62778(13) -0.00595(12) 0.0238(4) Uani 1.0 8 d .
C25 C 0.69360(4) 0.74737(15) -0.06060(16) 0.0423(5) Uani 1.0 8 d .
C26 C 0.72168(4) 0.54936(15) -0.12102(14) 0.0400(4) Uani 1.0 8 d .
C27 C 0.74292(4) 0.65569(15) 0.08383(15) 0.0413(5) Uani 1.0 8 d .
H1 H 0.5167 0.1762 0.4528 0.0275 Uiso 1.0 8 calc R
H4 H 0.5169 0.5321 0.2030 0.0231 Uiso 1.0 8 calc R
H5 H 0.5640 0.6471 0.1076 0.0231 Uiso 1.0 8 calc R
H7 H 0.6327 0.6759 0.0417 0.0235 Uiso 1.0 8 calc R
H9 H 0.7123 0.4227 0.1306 0.0264 Uiso 1.0 8 calc R
H11 H 0.6946 0.2449 0.2693 0.0291 Uiso 1.0 8 calc R
H12 H 0.6488 0.1364 0.3788 0.0294 Uiso 1.0 8 calc R
H14 H 0.5801 0.1103 0.4512 0.0285 Uiso 1.0 8 calc R
H18 H 0.4797 0.3873 0.5376 0.0257 Uiso 1.0 8 calc R
H19 H 0.4145 0.4398 0.5491 0.0281 Uiso 1.0 8 calc R
H21 H 0.4053 0.3897 0.1555 0.0289 Uiso 1.0 8 calc R
H22 H 0.4705 0.3407 0.1448 0.0280 Uiso 1.0 8 calc R
H23A H 0.3516 0.4795 0.5362 0.0398 Uiso 1.0 8 calc R
H23B H 0.3254 0.5535 0.4350 0.0398 Uiso 1.0 8 calc R
H23C H 0.3686 0.5963 0.4642 0.0398 Uiso 1.0 8 calc R
H25A H 0.7146 0.7890 -0.1066 0.0508 Uiso 1.0 8 calc R
H25B H 0.6843 0.7979 0.0118 0.0508 Uiso 1.0 8 calc R
H25C H 0.6724 0.7319 -0.1220 0.0508 Uiso 1.0 8 calc R
H26A H 0.7320 0.4731 -0.0875 0.0480 Uiso 1.0 8 calc R
H26B H 0.7418 0.5917 -0.1704 0.0480 Uiso 1.0 8 calc R
H26C H 0.6997 0.5330 -0.1789 0.0480 Uiso 1.0 8 calc R
H27A H 0.7628 0.6982 0.0335 0.0496 Uiso 1.0 8 calc R
H27B H 0.7536 0.5802 0.1183 0.0496 Uiso 1.0 8 calc R
H27C H 0.7344 0.7065 0.1570 0.0496 Uiso 1.0 8 calc R

loop_
_atom_site_aniso_label
_atom_site_aniso_U_11
_atom_site_aniso_U_22
_atom_site_aniso_U_33
_atom_site_aniso_U_12
_atom_site_aniso_U_13
_atom_site_aniso_U_23
O1 0.0198(5) 0.0368(7) 0.0279(6) 0.0032(4) -0.0024(4) -0.0078(5)
C1 0.0256(7) 0.0234(9) 0.0196(7) -0.0044(6) 0.0008(5) 0.0029(6)
C2 0.0210(6) 0.0227(9) 0.0162(7) -0.0016(6) -0.0004(5) -0.0020(6)
C3 0.0200(6) 0.0190(8) 0.0146(7) -0.0005(5) -0.0011(5) -0.0027(6)
C4 0.0179(6) 0.0218(8) 0.0182(7) 0.0015(5) -0.0008(5) -0.0022(6)
C5 0.0208(6) 0.0184(8) 0.0187(7) 0.0023(5) -0.0010(5) -0.0001(6)
C6 0.0187(6) 0.0202(8) 0.0146(6) -0.0004(5) -0.0011(5) -0.0032(6)
C7 0.0211(6) 0.0197(8) 0.0181(7) -0.0009(5) -0.0013(5) -0.0004(6)
C8 0.0194(6) 0.0258(9) 0.0168(7) -0.0031(5) -0.0003(5) -0.0043(6)
C9 0.0164(6) 0.0274(9) 0.0221(7) 0.0026(6) -0.0007(5) -0.0041(6)
C10 0.0193(6) 0.0234(9) 0.0178(7) 0.0026(5) -0.0012(5) -0.0032(6)
C11 0.0207(6) 0.0271(9) 0.0250(7) 0.0068(6) -0.0013(5) -0.0018(7)
C12 0.0274(7) 0.0228(9) 0.0234(7) 0.0067(6) -0.0022(6) 0.0022(6)
C13 0.0232(7) 0.0206(8) 0.0196(7) 0.0019(6) -0.0010(5) -0.0011(6)
C14 0.0303(7) 0.0195(9) 0.0214(7) 0.0008(6) -0.0016(6) 0.0045(6)
C15 0.0201(6) 0.0189(8) 0.0156(6) 0.0009(5) -0.0014(5) -0.0018(6)
C16 0.0196(6) 0.0199(8) 0.0149(6) 0.0012(5) -0.0010(5) -0.0024(6)
C17 0.0200(6) 0.0188(8) 0.0215(7) -0.0040(5) 0.0005(5) 0.0011(6)
C18 0.0223(6) 0.0235(9) 0.0185(7) -0.0027(6) -0.0028(5) -0.0001(6)
C19 0.0228(6) 0.0271(9) 0.0204(7) -0.0023(6) 0.0015(5) -0.0047(6)
C20 0.0173(6) 0.0225(8) 0.0258(7) -0.0019(6) -0.0011(5) -0.0006(6)
C21 0.0235(6) 0.0289(9) 0.0199(7) -0.0031(6) -0.0040(5) -0.0007(6)
C22 0.0238(7) 0.0281(9) 0.0182(7) -0.0025(6) 0.0018(5) -0.0008(6)
C23 0.0239(7) 0.0385(10) 0.0371(8) 0.0048(6) -0.0004(6) -0.0118(8)
C24 0.0186(6) 0.0282(9) 0.0246(8) -0.0036(6) 0.0029(5) -0.0012(6)
C25 0.0312(8) 0.0405(11) 0.0553(11) -0.0040(7) 0.0135(7) 0.0151(9)
C26 0.0413(9) 0.0443(11) 0.0344(9) -0.0097(8) 0.0156(7) -0.0056(8)
C27 0.0293(8) 0.0580(12) 0.0367(9) -0.0188(8) -0.0017(7) 0.0016(9)

loop_
_atom_type_symbol
_atom_type_description
_atom_type_scat_dispersion_real
_atom_type_scat_dispersion_imag
_atom_type_scat_source
C C 0.018 0.009
;
International Tables for Crystallography
(1992, Vol. C, Tables 4.2.6.8 and 6.1.1.4)
;
H H 0.000 0.000
;
International Tables for Crystallography
(1992, Vol. C, Table 6.1.1.4)
;
O O 0.049 0.032
;
International Tables for Crystallography
(1992, Vol. C, Tables 4.2.6.8 and 6.1.1.4)
;

loop_
_geom_angle_atom_site_label_1
_geom_angle_atom_site_label_2
_geom_angle_atom_site_label_3
_geom_angle
_geom_angle_publ_flag
C20 O1 C23 116.02(10) yes
C2 C1 C14 122.10(11) yes
C1 C2 C3 118.97(10) yes
C1 C2 C17 118.77(11) yes
C3 C2 C17 122.24(11) yes
C2 C3 C4 122.68(10) yes
C2 C3 C15 119.18(11) yes
C4 C3 C15 118.05(10) yes
C3 C4 C5 121.55(10) yes
C4 C5 C6 121.56(12) yes
C5 C6 C7 122.22(12) yes
C5 C6 C16 118.28(11) yes
C7 C6 C16 119.49(10) yes
C6 C7 C8 122.01(12) yes
C7 C8 C9 117.74(11) yes
C7 C8 C24 122.41(12) yes
C9 C8 C24 119.83(10) yes
C8 C9 C10 122.48(11) yes
C9 C10 C11 122.51(10) yes
C9 C10 C16 119.20(12) yes
C11 C10 C16 118.29(11) yes
C10 C11 C12 121.24(11) yes
C11 C12 C13 121.55(12) yes
C12 C13 C14 122.48(12) yes
C12 C13 C15 118.92(11) yes
C14 C13 C15 118.58(11) yes
C1 C14 C13 120.61(12) yes
C3 C15 C13 120.52(11) yes
C3 C15 C16 120.15(12) yes
C13 C15 C16 119.29(10) yes
C6 C16 C10 118.97(11) yes
C6 C16 C15 120.39(10) yes
C10 C16 C15 120.64(12) yes
C2 C17 C18 120.50(11) yes
C2 C17 C22 121.51(11) yes
C18 C17 C22 117.96(10) yes
C17 C18 C19 121.71(11) yes
C18 C19 C20 119.31(11) yes
O1 C20 C19 124.05(11) yes
O1 C20 C21 116.08(10) yes
C19 C20 C21 119.87(10) yes
C20 C21 C22 120.19(11) yes
C17 C22 C21 120.95(11) yes
C8 C24 C25 112.15(10) yes
C8 C24 C26 108.95(12) yes
C8 C24 C27 109.90(11) yes
C25 C24 C26 108.41(12) yes
C25 C24 C27 107.68(12) yes
C26 C24 C27 109.73(11) yes
C2 C1 H1 118.952 no
C14 C1 H1 118.944 no
C3 C4 H4 119.231 no
C5 C4 H4 119.224 no
C4 C5 H5 119.224 no
C6 C5 H5 119.215 no
C6 C7 H7 118.986 no
C8 C7 H7 119.003 no
C8 C9 H9 118.758 no
C10 C9 H9 118.759 no
C10 C11 H11 119.385 no
C12 C11 H11 119.378 no
C11 C12 H12 119.207 no
C13 C12 H12 119.247 no
C1 C14 H14 119.711 no
C13 C14 H14 119.680 no
C17 C18 H18 119.136 no
C19 C18 H18 119.151 no
C18 C19 H19 120.348 no
C20 C19 H19 120.347 no
C20 C21 H21 119.912 no
C22 C21 H21 119.899 no
C17 C22 H22 119.515 no
C21 C22 H22 119.539 no
O1 C23 H23A 109.467 no
O1 C23 H23B 109.478 no
O1 C23 H23C 109.462 no
H23A C23 H23B 109.485 no
H23A C23 H23C 109.467 no
H23B C23 H23C 109.469 no
C24 C25 H25A 109.468 no
C24 C25 H25B 109.471 no
C24 C25 H25C 109.461 no
H25A C25 H25B 109.468 no
H25A C25 H25C 109.478 no
H25B C25 H25C 109.481 no
C24 C26 H26A 109.472 no
C24 C26 H26B 109.479 no
C24 C26 H26C 109.460 no
H26A C26 H26B 109.477 no
H26A C26 H26C 109.471 no
H26B C26 H26C 109.469 no
C24 C27 H27A 109.478 no
C24 C27 H27B 109.483 no
C24 C27 H27C 109.477 no
H27A C27 H27B 109.449 no
H27A C27 H27C 109.469 no
H27B C27 H27C 109.472 no

loop_
_geom_bond_atom_site_label_1
_geom_bond_atom_site_label_2
_geom_bond_distance
_geom_bond_publ_flag
O1 C20 1.3741(13) yes
O1 C23 1.4336(17) yes
C1 C2 1.3959(18) yes
C1 C14 1.3858(18) yes
C2 C3 1.4125(16) yes
C2 C17 1.4944(16) yes
C3 C4 1.4410(18) yes
C3 C15 1.4264(16) yes
C4 C5 1.3596(17) yes
C5 C6 1.4368(16) yes
C6 C7 1.4037(17) yes
C6 C16 1.4203(19) yes
C7 C8 1.3955(16) yes
C8 C9 1.4006(19) yes
C8 C24 1.5364(17) yes
C9 C10 1.3963(17) yes
C10 C11 1.4437(19) yes
C10 C16 1.4227(16) yes
C11 C12 1.3525(18) yes
C12 C13 1.4386(18) yes
C13 C14 1.3964(18) yes
C13 C15 1.4250(19) yes
C15 C16 1.4306(17) yes
C17 C18 1.3907(17) yes
C17 C22 1.4030(17) yes
C18 C19 1.3929(15) yes
C19 C20 1.3904(17) yes
C20 C21 1.3936(17) yes
C21 C22 1.3824(16) yes
C24 C25 1.528(3) yes
C24 C26 1.529(2) yes
C24 C27 1.5354(19) yes
C1 H1 0.950 no
C4 H4 0.950 no
C5 H5 0.950 no
C7 H7 0.950 no
C9 H9 0.950 no
C11 H11 0.950 no
C12 H12 0.950 no
C14 H14 0.950 no
C18 H18 0.950 no
C19 H19 0.950 no
C21 H21 0.950 no
C22 H22 0.950 no
C23 H23A 0.980 no
C23 H23B 0.980 no
C23 H23C 0.980 no
C25 H25A 0.980 no
C25 H25B 0.980 no
C25 H25C 0.980 no
C26 H26A 0.980 no
C26 H26B 0.980 no
C26 H26C 0.980 no
C27 H27A 0.980 no
C27 H27B 0.980 no
C27 H27C 0.980 no

loop_
_geom_contact_atom_site_label_1
_geom_contact_atom_site_label_2
_geom_contact_distance
_geom_contact_publ_flag
_geom_contact_site_symmetry_2
C1 C15 2.7844(17) no .
C1 C18 3.1275(17) no .
C1 C22 3.5543(17) no .
C2 C13 2.8388(16) no .
C3 C6 2.8657(17) no .
C3 C14 2.8176(18) no .
C3 C18 3.5886(16) no .
C3 C22 3.2493(16) no .
C4 C16 2.8229(16) no .
C4 C17 2.9893(17) no .
C4 C22 3.3151(17) no .
C5 C15 2.8248(19) no .
C6 C9 2.7927(16) no .
C7 C10 2.8007(19) no .
C7 C25 2.872(2) no .
C7 C26 3.5588(19) no .
C8 C16 2.8435(17) no .
C9 C26 3.071(2) no .
C9 C27 3.041(2) no .
C10 C13 2.8539(17) no .
C11 C15 2.8369(16) no .
C12 C16 2.8211(19) no .
C17 C20 2.8047(16) no .
C18 C21 2.7663(17) no .
C19 C22 2.7814(18) no .
C19 C23 2.8295(19) no .
O1 C12 3.4017(17) no 7_655
C3 C19 3.4978(18) no 5_666
C12 O1 3.4017(17) no 7_645
C12 C23 3.568(2) no 7_645
C14 C21 3.5216(19) no 7_645
C18 C18 3.5728(18) no 5_666
C19 C3 3.4978(18) no 5_666
C21 C14 3.5216(19) no 7_655
C23 C12 3.568(2) no 7_655
O1 H19 2.6590 no .
O1 H21 2.5053 no .
C1 H18 2.9959 no .
C2 H4 2.6927 no .
C2 H14 3.2838 no .
C2 H18 2.6516 no .
C2 H22 2.6898 no .
C3 H1 3.2744 no .
C3 H5 3.2975 no .
C3 H22 3.1336 no .
C4 H22 3.1555 no .
C5 H7 2.6586 no .
C6 H4 3.2937 no .
C7 H5 2.6733 no .
C7 H9 3.2500 no .
C7 H25B 2.7777 no .
C7 H25C 2.7701 no .
C7 H26C 3.4487 no .
C7 H27C 3.5864 no .
C8 H25A 3.3807 no .
C8 H25B 2.7222 no .
C8 H25C 2.7501 no .
C8 H26A 2.6720 no .
C8 H26B 3.3461 no .
C8 H26C 2.6825 no .
C8 H27A 3.3614 no .
C8 H27B 2.6956 no .
C8 H27C 2.7060 no .
C9 H7 3.2519 no .
C9 H11 2.6830 no .
C9 H26A 2.7645 no .
C9 H26C 3.3466 no .
C9 H27B 2.7368 no .
C9 H27C 3.2934 no .
C10 H12 3.2919 no .
C11 H9 2.6574 no .
C12 H14 2.6678 no .
C13 H1 3.2663 no .
C13 H11 3.2907 no .
C14 H12 2.6757 no .
C15 H4 3.3157 no .
C15 H12 3.3210 no .
C15 H14 3.2875 no .
C16 H5 3.3087 no .
C16 H7 3.2928 no .
C16 H9 3.2853 no .
C16 H11 3.3176 no .
C17 H1 2.6191 no .
C17 H4 2.6618 no .
C17 H19 3.2853 no .
C17 H21 3.2788 no .
C18 H1 2.9667 no .
C18 H4 3.5522 no .
C18 H22 3.2542 no .
C19 H21 3.2663 no .
C19 H23A 2.7455 no .
C19 H23C 2.7841 no .
C20 H18 3.2563 no .
C20 H22 3.2612 no .
C20 H23A 2.6754 no .
C20 H23B 3.1958 no .
C20 H23C 2.5524 no .
C21 H19 3.2696 no .
C22 H4 2.7689 no .
C22 H18 3.2537 no .
C23 H19 2.5658 no .
C24 H7 2.7211 no .
C24 H9 2.6695 no .
C25 H7 2.4824 no .
C25 H26A 3.3318 no .
C25 H26B 2.6496 no .
C25 H26C 2.6738 no .
C25 H27A 2.6400 no .
C25 H27B 3.3275 no .
C25 H27C 2.6661 no .
C26 H9 2.9397 no .
C26 H25A 2.6735 no .
C26 H25B 3.3321 no .
C26 H25C 2.6490 no .
C26 H27A 2.6897 no .
C26 H27B 2.6969 no .
C26 H27C 3.3531 no .
C27 H9 2.8345 no .
C27 H25A 2.6284 no .
C27 H25B 2.6737 no .
C27 H25C 3.3284 no .
C27 H26A 2.6997 no .
C27 H26B 2.6840 no .
C27 H26C 3.3541 no .
H1 H14 2.3164 no .
H1 H18 2.8056 no .
H4 H5 2.2873 no .
H4 H22 2.7284 no .
H5 H7 2.4949 no .
H7 H25A 3.4491 no .
H7 H25B 2.2625 no .
H7 H25C 2.2482 no .
H7 H26C 3.5975 no .
H9 H11 2.5013 no .
H9 H26A 2.3887 no .
H9 H26C 3.4085 no .
H9 H27B 2.2615 no .
H9 H27C 3.2514 no .
H11 H12 2.2822 no .
H12 H14 2.5090 no .
H18 H19 2.3358 no .
H19 H23A 2.2250 no .
H19 H23B 3.5310 no .
H19 H23C 2.5064 no .
H21 H22 2.3244 no .
H25A H26A 3.5611 no .
H25A H26B 2.4699 no .
H25A H26C 2.9782 no .
H25A H27A 2.4175 no .
H25A H27B 3.5256 no .
H25A H27C 2.9168 no .
H25B H26B 3.5549 no .
H25B H26C 3.5615 no .
H25B H27A 2.9450 no .
H25B H27B 3.5727 no .
H25B H27C 2.4943 no .
H25C H26A 3.5541 no .
H25C H26B 2.9062 no .
H25C H26C 2.4695 no .
H25C H27A 3.5308 no .
H25C H27C 3.5721 no .
H26A H27A 2.9824 no .
H26A H27B 2.5216 no .
H26A H27C 3.5925 no .
H26B H27A 2.4969 no .
H26B H27B 2.9698 no .
H26B H27C 3.5773 no .
H26C H27A 3.5804 no .
H26C H27B 3.5934 no .
O1 H7 3.2603 no 7_645
O1 H12 3.1298 no 7_655
O1 H25B 2.8096 no 7_645
O1 H25C 3.3477 no 5_665
O1 H26C 2.8453 no 5_665
C1 H4 2.9745 no 7_645
C1 H5 3.5382 no 7_645
C1 H22 3.3907 no 3_555
C2 H4 3.5472 no 7_645
C2 H18 3.4573 no 5_666
C2 H19 3.5841 no 5_666
C3 H1 3.5156 no 3_554
C3 H14 3.3751 no 3_554
C3 H18 3.3297 no 5_666
C3 H19 2.8842 no 5_666
C4 H1 3.3786 no 3_554
C4 H1 3.2320 no 7_655
C4 H14 3.1537 no 3_554
C4 H18 2.9895 no 5_666
C4 H19 2.9765 no 5_666
C5 H1 3.3956 no 7_655
C5 H14 2.8580 no 3_554
C5 H19 3.1428 no 5_666
C5 H21 3.2135 no 5_665
C5 H22 3.4316 no 5_665
C6 H12 3.5461 no 3_554
C6 H14 2.7303 no 3_554
C6 H19 3.2629 no 5_666
C6 H21 3.2035 no 5_665
C6 H23A 3.5246 no 5_666
C7 H12 3.3481 no 3_554
C7 H14 3.3730 no 3_554
C7 H21 2.8527 no 5_665
C8 H12 3.0911 no 3_554
C9 H12 3.0652 no 3_554
C9 H26B 3.2191 no 4_665
C9 H27A 3.4643 no 2_645
C10 H12 3.3124 no 3_554
C10 H23A 3.0986 no 5_666
C10 H23C 3.5420 no 5_666
C11 H23A 3.4595 no 5_666
C11 H23B 3.5784 no 5_666
C11 H23B 3.2076 no 7_645
C11 H23C 3.3359 no 5_666
C11 H23C 3.3408 no 7_645
C11 H26B 3.5005 no 4_665
C11 H26C 3.5940 no 3_555
C11 H27A 3.4768 no 2_645
C11 H27A 3.5986 no 4_665
C12 H23B 3.4276 no 7_645
C12 H23C 3.0109 no 5_666
C12 H23C 3.2962 no 7_645
C12 H26C 3.3507 no 3_555
C13 H23C 2.8825 no 5_666
C14 H21 3.3729 no 7_645
C14 H23C 3.4534 no 5_666
C15 H14 3.2767 no 3_554
C15 H19 2.9686 no 5_666
C15 H23A 3.3784 no 5_666
C15 H23C 3.1161 no 5_666
C16 H12 3.5221 no 3_554
C16 H14 2.9451 no 3_554
C16 H19 3.1732 no 5_666
C16 H23A 3.0232 no 5_666
C16 H23C 3.4050 no 5_666
C17 H5 2.8931 no 7_645
C17 H18 3.3436 no 5_666
C18 H5 2.9378 no 7_645
C18 H18 3.1446 no 5_666
C18 H22 3.1738 no 3_555
C19 H5 3.1401 no 7_645
C19 H7 3.3833 no 7_645
C20 H5 3.2708 no 7_645
C20 H7 3.1929 no 7_645
C21 H5 3.5349 no 5_665
C21 H5 3.1950 no 7_645
C21 H7 3.4310 no 5_665
C21 H14 3.0763 no 7_655
C22 H1 3.4535 no 3_554
C22 H5 3.5016 no 5_665
C22 H5 3.0147 no 7_645
C22 H14 3.5804 no 7_655
C22 H18 3.4334 no 3_554
C23 H25B 2.8436 no 7_645
C23 H26C 3.3858 no 5_665
C23 H27B 3.5286 no 8_455
C25 H23A 3.0249 no 7_655
C25 H27C 3.2440 no 3_564
C26 H9 3.4243 no 4_664
C26 H11 3.5751 no 3_554
C26 H12 3.2579 no 3_554
C26 H27B 3.1377 no 4_664
C26 H27C 3.5546 no 3_564
C27 H9 3.3770 no 2_655
C27 H11 3.0374 no 2_655
C27 H23B 3.0787 no 8_555
C27 H25A 3.3579 no 3_565
H1 C3 3.5156 no 3_555
H1 C4 3.3786 no 3_555
H1 C4 3.2320 no 7_645
H1 C5 3.3956 no 7_645
H1 C22 3.4535 no 3_555
H1 H4 3.4401 no 3_555
H1 H4 2.5345 no 7_645
H1 H5 2.8786 no 7_645
H1 H22 2.5335 no 3_555
H4 C1 2.9745 no 7_655
H4 C2 3.5472 no 7_655
H4 H1 3.4401 no 3_554
H4 H1 2.5345 no 7_655
H4 H18 2.7901 no 5_666
H4 H19 3.4818 no 5_666
H5 C1 3.5382 no 7_655
H5 C17 2.8931 no 7_655
H5 C18 2.9378 no 7_655
H5 C19 3.1401 no 7_655
H5 C20 3.2708 no 7_655
H5 C21 3.5349 no 5_665
H5 C21 3.1950 no 7_655
H5 C22 3.5016 no 5_665
H5 C22 3.0147 no 7_655
H5 H1 2.8786 no 7_655
H5 H14 3.3170 no 3_554
H5 H18 3.4016 no 7_655
H5 H21 2.9109 no 5_665
H5 H22 2.8361 no 5_665
H5 H22 3.5200 no 7_655
H7 O1 3.2603 no 7_655
H7 C19 3.3833 no 7_655
H7 C20 3.1929 no 7_655
H7 C21 3.4310 no 5_665
H7 H19 3.4778 no 7_655
H7 H21 2.5089 no 5_665
H7 H23A 3.5024 no 7_655
H9 C26 3.4243 no 4_665
H9 C27 3.3770 no 2_645
H9 H12 3.4398 no 3_554
H9 H26B 2.5806 no 4_665
H9 H27A 2.8140 no 2_645
H9 H27C 3.0391 no 2_645
H11 C26 3.5751 no 3_555
H11 C27 3.0374 no 2_645
H11 H23B 3.0527 no 7_645
H11 H25A 3.4100 no 4_665
H11 H26A 3.1062 no 3_555
H11 H26B 2.9162 no 4_665
H11 H26C 3.1330 no 3_555
H11 H27A 2.8640 no 2_645
H11 H27A 3.1309 no 4_665
H11 H27B 2.9873 no 2_645
H11 H27C 2.7455 no 2_645
H12 O1 3.1298 no 7_645
H12 C6 3.5461 no 3_555
H12 C7 3.3481 no 3_555
H12 C8 3.0911 no 3_555
H12 C9 3.0652 no 3_555
H12 C10 3.3124 no 3_555
H12 C16 3.5221 no 3_555
H12 C26 3.2579 no 3_555
H12 H9 3.4398 no 3_555
H12 H21 3.3365 no 7_645
H12 H23B 3.4428 no 7_645
H12 H23C 3.4223 no 5_666
H12 H23C 3.5719 no 7_645
H12 H26A 3.1450 no 3_555
H12 H26C 2.6424 no 3_555
H14 C3 3.3751 no 3_555
H14 C4 3.1537 no 3_555
H14 C5 2.8580 no 3_555
H14 C6 2.7303 no 3_555
H14 C7 3.3730 no 3_555
H14 C15 3.2767 no 3_555
H14 C16 2.9451 no 3_555
H14 C21 3.0763 no 7_645
H14 C22 3.5804 no 7_645
H14 H5 3.3170 no 3_555
H14 H21 2.7242 no 7_645
H18 C2 3.4573 no 5_666
H18 C3 3.3297 no 5_666
H18 C4 2.9895 no 5_666
H18 C17 3.3436 no 5_666
H18 C18 3.1446 no 5_666
H18 C22 3.4334 no 3_555
H18 H4 2.7901 no 5_666
H18 H5 3.4016 no 7_645
H18 H18 2.9694 no 5_666
H18 H22 2.7731 no 3_555
H19 C2 3.5841 no 5_666
H19 C3 2.8842 no 5_666
H19 C4 2.9765 no 5_666
H19 C5 3.1428 no 5_666
H19 C6 3.2629 no 5_666
H19 C15 2.9686 no 5_666
H19 C16 3.1732 no 5_666
H19 H4 3.4818 no 5_666
H19 H7 3.4778 no 7_645
H21 C5 3.2135 no 5_665
H21 C6 3.2035 no 5_665
H21 C7 2.8527 no 5_665
H21 C14 3.3729 no 7_655
H21 H5 2.9109 no 5_665
H21 H7 2.5089 no 5_665
H21 H12 3.3365 no 7_655
H21 H14 2.7242 no 7_655
H21 H25C 3.0304 no 5_665
H22 C1 3.3907 no 3_554
H22 C5 3.4316 no 5_665
H22 C18 3.1738 no 3_554
H22 H1 2.5335 no 3_554
H22 H5 2.8361 no 5_665
H22 H5 3.5200 no 7_645
H22 H18 2.7731 no 3_554
H23A C6 3.5246 no 5_666
H23A C10 3.0986 no 5_666
H23A C11 3.4595 no 5_666
H23A C15 3.3784 no 5_666
H23A C16 3.0232 no 5_666
H23A C25 3.0249 no 7_645
H23A H7 3.5024 no 7_645
H23A H25A 3.2005 no 7_645
H23A H25B 2.4184 no 7_645
H23A H25C 3.0002 no 7_645
H23B C11 3.5784 no 5_666
H23B C11 3.2076 no 7_655
H23B C12 3.4276 no 7_655
H23B C27 3.0787 no 8_455
H23B H11 3.0527 no 7_655
H23B H12 3.4428 no 7_655
H23B H25B 2.9063 no 7_645
H23B H26C 2.9111 no 5_665
H23B H27A 2.7146 no 8_455
H23B H27B 2.5627 no 8_455
H23C C10 3.5420 no 5_666
H23C C11 3.3359 no 5_666
H23C C11 3.3408 no 7_655
H23C C12 3.0109 no 5_666
H23C C12 3.2962 no 7_655
H23C C13 2.8825 no 5_666
H23C C14 3.4534 no 5_666
H23C C15 3.1161 no 5_666
H23C C16 3.4050 no 5_666
H23C H12 3.4223 no 5_666
H23C H12 3.5719 no 7_655
H25A C27 3.3579 no 3_564
H25A H11 3.4100 no 4_664
H25A H23A 3.2005 no 7_655
H25A H26A 2.7630 no 2_655
H25A H27B 3.4318 no 3_564
H25A H27C 2.5033 no 3_564
H25B O1 2.8096 no 7_655
H25B C23 2.8436 no 7_655
H25B H23A 2.4184 no 7_655
H25B H23B 2.9063 no 7_655
H25C O1 3.3477 no 5_665
H25C H21 3.0304 no 5_665
H25C H23A 3.0002 no 7_655
H25C H27C 3.1840 no 3_564
H26A H11 3.1062 no 3_554
H26A H12 3.1450 no 3_554
H26A H25A 2.7630 no 2_645
H26A H27A 3.2936 no 2_645
H26A H27B 3.0942 no 4_664
H26A H27C 3.4779 no 4_664
H26B C9 3.2191 no 4_664
H26B C11 3.5005 no 4_664
H26B H9 2.5806 no 4_664
H26B H11 2.9162 no 4_664
H26B H27B 2.8795 no 4_664
H26B H27C 2.8573 no 3_564
H26C O1 2.8453 no 5_665
H26C C11 3.5940 no 3_554
H26C C12 3.3507 no 3_554
H26C C23 3.3858 no 5_665
H26C H11 3.1330 no 3_554
H26C H12 2.6424 no 3_554
H26C H23B 2.9111 no 5_665
H26C H27B 2.9087 no 4_664
H26C H27C 3.5469 no 3_564
H27A C9 3.4643 no 2_655
H27A C11 3.4768 no 2_655
H27A C11 3.5986 no 4_664
H27A H9 2.8140 no 2_655
H27A H11 2.8640 no 2_655
H27A H11 3.1309 no 4_664
H27A H23B 2.7146 no 8_555
H27A H26A 3.2936 no 2_655
H27B C23 3.5286 no 8_555
H27B C26 3.1377 no 4_665
H27B H11 2.9873 no 2_655
H27B H23B 2.5627 no 8_555
H27B H25A 3.4318 no 3_565
H27B H26A 3.0942 no 4_665
H27B H26B 2.8795 no 4_665
H27B H26C 2.9087 no 4_665
H27C C25 3.2440 no 3_565
H27C C26 3.5546 no 3_565
H27C H9 3.0391 no 2_655
H27C H11 2.7455 no 2_655
H27C H25A 2.5033 no 3_565
H27C H25C 3.1840 no 3_565
H27C H26A 3.4779 no 4_665
H27C H26B 2.8573 no 3_565
H27C H26C 3.5469 no 3_565

loop_
_geom_torsion_atom_site_label_1
_geom_torsion_atom_site_label_2
_geom_torsion_atom_site_label_3
_geom_torsion_atom_site_label_4
_geom_torsion
_geom_torsion_publ_flag
C23 O1 C20 C19 23.68(17) no
C23 O1 C20 C21 -157.00(11) no
C2 C1 C14 C13 0.71(19) no
C14 C1 C2 C3 -2.16(18) no
C14 C1 C2 C17 179.53(11) no
C1 C2 C3 C4 -174.62(10) no
C1 C2 C3 C15 1.69(17) no
C1 C2 C17 C18 61.48(16) no
C1 C2 C17 C22 -116.32(13) no
C3 C2 C17 C18 -116.77(13) no
C3 C2 C17 C22 65.43(17) no
C17 C2 C3 C4 3.63(17) no
C17 C2 C3 C15 179.93(10) no
C2 C3 C4 C5 175.92(10) no
C2 C3 C15 C13 0.15(17) no
C2 C3 C15 C16 -177.70(10) no
C4 C3 C15 C13 176.63(10) no
C4 C3 C15 C16 -1.22(16) no
C15 C3 C4 C5 -0.43(17) no
C3 C4 C5 C6 1.63(18) no
C4 C5 C6 C7 177.85(10) no
C4 C5 C6 C16 -1.15(17) no
C5 C6 C7 C8 -177.02(10) no
C5 C6 C16 C10 -179.98(10) no
C5 C6 C16 C15 -0.51(16) no
C7 C6 C16 C10 0.99(17) no
C7 C6 C16 C15 -179.54(10) no
C16 C6 C7 C8 1.97(18) no
C6 C7 C8 C9 -2.95(18) no
C6 C7 C8 C24 175.41(10) no
C7 C8 C9 C10 1.01(18) no
C7 C8 C24 C25 4.82(16) no
C7 C8 C24 C26 -115.19(13) no
C7 C8 C24 C27 124.55(12) no
C9 C8 C24 C25 -176.85(10) no
C9 C8 C24 C26 63.14(14) no
C9 C8 C24 C27 -57.12(15) no
C24 C8 C9 C10 -177.41(10) no
C8 C9 C10 C11 -177.99(11) no
C8 C9 C10 C16 1.87(18) no
C9 C10 C11 C12 -179.78(11) no
C9 C10 C16 C6 -2.84(17) no
C9 C10 C16 C15 177.69(10) no
C11 C10 C16 C6 177.02(10) no
C11 C10 C16 C15 -2.45(17) no
C16 C10 C11 C12 0.36(18) no
C10 C11 C12 C13 0.89(19) no
C11 C12 C13 C14 -178.27(11) no
C11 C12 C13 C15 -0.06(18) no
C12 C13 C14 C1 179.38(11) no
C12 C13 C15 C3 -179.86(10) no
C12 C13 C15 C16 -2.00(17) no
C14 C13 C15 C3 -1.58(17) no
C14 C13 C15 C16 176.29(10) no
C15 C13 C14 C1 1.16(18) no
C3 C15 C16 C6 1.68(17) no
C3 C15 C16 C10 -178.86(10) no
C13 C15 C16 C6 -176.19(10) no
C13 C15 C16 C10 3.27(17) no
C2 C17 C18 C19 -178.63(11) no
C2 C17 C22 C21 178.05(11) no
C18 C17 C22 C21 0.2(2) no
C22 C17 C18 C19 -0.76(19) no
C17 C18 C19 C20 0.10(19) no
C18 C19 C20 O1 -179.58(11) no
C18 C19 C20 C21 1.13(19) no
O1 C20 C21 C22 178.97(10) no
C19 C20 C21 C22 -1.68(19) no
C20 C21 C22 C17 1.0(2) no
